data_4061104
loop_
_publ_author_name
'Gagliardo, Marcella'
'Dijkstra, Harm P.'
'Coppo, Paolo'
'De Cola, Luisa'
'Lutz, Martin'
'Spek, Anthony L.'
'van Klink, Gerard P. M.'
'van Koten, Gerard'

_publ_section_title
;
 Synthesis, Crystal Structure, and Redox and Photophysical Properties
 of Novel Bisphosphinoaryl Ru^II^-Terpyridine Complexes
;
_journal_coden_ASTM ORGND7
_journal_issue 24
_journal_name_full Organometallics
_journal_page_first 5833
_journal_page_last 5840
_journal_paper_doi 10.1021/om049503u
_journal_volume 23
_journal_year 2004
_chemical_formula_moiety 'C33 H26 Cl2 N3 P Ru, 0.5(C H2 Cl2), 0.3(C4 H10 O)'
_chemical_formula_sum 'C34.7 H30 Cl3 N3 O0.3 P Ru'
_chemical_formula_weight 732.21
_space_group_IT_number 15
_symmetry_cell_setting monoclinic
_symmetry_space_group_name_Hall '-C 2yc'
_symmetry_space_group_name_H-M 'C 1 2/c 1'
_cell_angle_alpha 90.00
_cell_angle_beta 117.326(9)
_cell_angle_gamma 90.00
_cell_formula_units_Z 16
_cell_length_a 34.885(3)
_cell_length_b 13.6771(15)
_cell_length_c 35.108(3)
_cell_measurement_temperature 150(2)
_cell_volume 14882(3)
_diffrn_ambient_temperature 150(2)
_exptl_crystal_density_diffrn 1.307
_cod_original_sg_symbol_H-M 'C 2/c'
_cod_original_formula_sum 'C34.70 H30 Cl3 N3 O0.30 P Ru'
_cod_database_code 4061104

loop_
_symmetry_equiv_pos_as_xyz
'x, y, z'
'-x, y, -z+1/2'
'x+1/2, y+1/2, z'
'-x+1/2, y+1/2, -z+1/2'
'-x, -y, -z'
'x, -y, z-1/2'
'-x+1/2, -y+1/2, -z'
'x+1/2, -y+1/2, z-1/2'

loop_
_atom_site_label
_atom_site_type_symbol
_atom_site_fract_x
_atom_site_fract_y
_atom_site_fract_z
_atom_site_U_iso_or_equiv
_atom_site_adp_type
_atom_site_occupancy
_atom_site_symmetry_multiplicity
_atom_site_calc_flag
_atom_site_refinement_flags
_atom_site_disorder_assembly
_atom_site_disorder_group
Ru1 Ru 0.545055(11) 0.63526(2) 0.112497(10) 0.02047(11) Uani 1 1 d . . .
Cl11 Cl 0.49965(4) 0.74164(8) 0.05251(3) 0.0320(3) Uani 1 1 d . . .
Cl12 Cl 0.59498(4) 0.63371(7) 0.08100(3) 0.0262(2) Uani 1 1 d . . .
P1 P 0.49872(4) 0.63350(8) 0.14215(4) 0.0253(3) Uani 1 1 d . . .
N11 N 0.52537(11) 0.4988(3) 0.08464(11) 0.0246(8) Uani 1 1 d . . .
N12 N 0.58751(11) 0.5527(2) 0.15684(11) 0.0222(8) Uani 1 1 d . . .
N13 N 0.58249(11) 0.7409(2) 0.15597(11) 0.0228(8) Uani 1 1 d . . .
C11 C 0.49386(15) 0.4766(4) 0.04612(15) 0.0337(11) Uani 1 1 d . . .
H11 H 0.4765 0.5280 0.0284 0.040 Uiso 1 1 calc R . .
C12 C 0.48509(18) 0.3813(4) 0.03050(16) 0.0436(14) Uani 1 1 d . . .
H12 H 0.4624 0.3680 0.0027 0.052 Uiso 1 1 calc R . .
C13 C 0.51021(18) 0.3064(4) 0.05648(17) 0.0441(13) Uani 1 1 d . . .
H13 H 0.5047 0.2406 0.0468 0.053 Uiso 1 1 calc R . .
C14 C 0.54323(18) 0.3277(3) 0.09643(17) 0.0390(12) Uani 1 1 d . . .
H14 H 0.5603 0.2768 0.1148 0.047 Uiso 1 1 calc R . .
C15 C 0.55119(15) 0.4246(3) 0.10953(14) 0.0282(10) Uani 1 1 d . . .
C16 C 0.58745(14) 0.4549(3) 0.14986(14) 0.0250(10) Uani 1 1 d . . .
C17 C 0.61987(16) 0.3966(3) 0.17848(15) 0.0315(11) Uani 1 1 d . . .
H17 H 0.6196 0.3280 0.1741 0.038 Uiso 1 1 calc R . .
C18 C 0.65334(16) 0.4405(3) 0.21433(16) 0.0361(12) Uani 1 1 d . . .
H18 H 0.6762 0.4012 0.2343 0.043 Uiso 1 1 calc R . .
C19 C 0.65366(15) 0.5390(3) 0.22109(15) 0.0321(11) Uani 1 1 d . . .
H19 H 0.6765 0.5684 0.2454 0.038 Uiso 1 1 calc R . .
C110 C 0.61999(14) 0.5951(3) 0.19177(13) 0.0237(9) Uani 1 1 d . . .
C111 C 0.61544(14) 0.7024(3) 0.19236(14) 0.0241(9) Uani 1 1 d . . .
C112 C 0.64186(15) 0.7603(3) 0.22676(15) 0.0349(11) Uani 1 1 d . . .
H112 H 0.6635 0.7313 0.2521 0.042 Uiso 1 1 calc R . .
C113 C 0.63667(17) 0.8599(4) 0.22403(18) 0.0427(13) Uani 1 1 d . . .
H113 H 0.6544 0.9007 0.2474 0.051 Uiso 1 1 calc R . .
C114 C 0.60518(18) 0.8997(3) 0.18660(18) 0.0416(13) Uani 1 1 d . . .
H114 H 0.6018 0.9686 0.1836 0.050 Uiso 1 1 calc R . .
C115 C 0.57850(15) 0.8387(3) 0.15340(16) 0.0310(11) Uani 1 1 d . . .
H115 H 0.5567 0.8670 0.1280 0.037 Uiso 1 1 calc R . .
C116 C 0.52548(16) 0.5708(4) 0.19385(16) 0.0379(12) Uani 1 1 d . . .
C117 C 0.5256(2) 0.4706(4) 0.19613(19) 0.0536(16) Uani 1 1 d . . .
H117 H 0.5072 0.4341 0.1714 0.064 Uiso 1 1 calc R . .
C118 C 0.5518(3) 0.4215(6) 0.2336(2) 0.081(3) Uani 1 1 d . . .
H118 H 0.5511 0.3521 0.2346 0.097 Uiso 1 1 calc R . .
C119 C 0.5788(2) 0.4739(7) 0.2696(2) 0.085(3) Uani 1 1 d . . .
H119 H 0.5968 0.4405 0.2954 0.102 Uiso 1 1 calc R . .
C120 C 0.5797(2) 0.5722(6) 0.26824(18) 0.067(2) Uani 1 1 d . . .
H120 H 0.5984 0.6077 0.2931 0.081 Uiso 1 1 calc R . .
C121 C 0.55315(17) 0.6227(4) 0.23026(16) 0.0459(14) Uani 1 1 d . . .
H121 H 0.5541 0.6921 0.2295 0.055 Uiso 1 1 calc R . .
C122 C 0.48098(14) 0.7501(3) 0.15551(14) 0.0299(10) Uani 1 1 d . . .
C123 C 0.47127(16) 0.7570(4) 0.18943(16) 0.0406(12) Uani 1 1 d . . .
H123 H 0.4740 0.7012 0.2066 0.049 Uiso 1 1 calc R . .
C124 C 0.45759(18) 0.8452(4) 0.19854(18) 0.0462(14) Uani 1 1 d . . .
H124 H 0.4515 0.8494 0.2222 0.055 Uiso 1 1 calc R . .
C125 C 0.45283(18) 0.9253(4) 0.1742(2) 0.0535(15) Uani 1 1 d . . .
H125 H 0.4440 0.9857 0.1811 0.064 Uiso 1 1 calc R . .
C126 C 0.46092(18) 0.9185(4) 0.1389(2) 0.0515(15) Uani 1 1 d . . .
H126 H 0.4566 0.9738 0.1210 0.062 Uiso 1 1 calc R . .
C127 C 0.47517(16) 0.8313(4) 0.12987(17) 0.0401(12) Uani 1 1 d . . .
H127 H 0.4810 0.8271 0.1060 0.048 Uiso 1 1 calc R . .
C128 C 0.44681(14) 0.5722(3) 0.11296(14) 0.0282(10) Uani 1 1 d . . .
C129 C 0.42783(17) 0.5172(3) 0.13318(17) 0.0394(12) Uani 1 1 d . . .
H129 H 0.4427 0.5076 0.1633 0.047 Uiso 1 1 calc R . .
C130 C 0.38743(17) 0.4764(4) 0.10955(18) 0.0471(14) Uani 1 1 d . . .
H130 H 0.3749 0.4382 0.1236 0.057 Uiso 1 1 calc R . .
C131 C 0.36494(18) 0.4906(4) 0.06548(18) 0.0470(14) Uani 1 1 d . . .
H131 H 0.3375 0.4613 0.0493 0.056 Uiso 1 1 calc R . .
C132 C 0.38271(16) 0.5467(4) 0.04597(17) 0.0437(13) Uani 1 1 d . . .
H132 H 0.3670 0.5583 0.0160 0.052 Uiso 1 1 calc R . .
C133 C 0.42351(16) 0.5877(4) 0.06901(16) 0.0384(12) Uani 1 1 d . . .
H133 H 0.4355 0.6265 0.0547 0.046 Uiso 1 1 calc R . .
Ru2 Ru 0.689338(11) 0.11627(2) 0.141915(11) 0.01935(11) Uani 1 1 d . . .
Cl21 Cl 0.74839(4) 0.17931(8) 0.20739(3) 0.0296(3) Uani 1 1 d . . .
Cl22 Cl 0.64108(4) 0.13982(7) 0.17506(4) 0.0287(3) Uani 1 1 d . . .
P2 P 0.73245(4) 0.10006(8) 0.10892(4) 0.0234(3) Uani 1 1 d . . .
N21 N 0.69661(11) -0.0267(2) 0.16175(11) 0.0232(8) Uani 1 1 d . . .
N22 N 0.63955(11) 0.0596(2) 0.09386(11) 0.0226(8) Uani 1 1 d . . .
N23 N 0.66054(11) 0.2412(2) 0.10732(11) 0.0221(8) Uani 1 1 d . . .
C21 C 0.72589(15) -0.0658(3) 0.19880(14) 0.0275(10) Uani 1 1 d . . .
H21 H 0.7461 -0.0239 0.2201 0.033 Uiso 1 1 calc R . .
C22 C 0.72766(15) -0.1651(3) 0.20708(16) 0.0341(11) Uani 1 1 d . . .
H22 H 0.7484 -0.1904 0.2338 0.041 Uiso 1 1 calc R . .
C23 C 0.69885(16) -0.2269(3) 0.17602(17) 0.0368(12) Uani 1 1 d . . .
H23 H 0.7005 -0.2956 0.1805 0.044 Uiso 1 1 calc R . .
C24 C 0.66804(15) -0.1876(3) 0.13877(16) 0.0328(11) Uani 1 1 d . . .
H24 H 0.6478 -0.2293 0.1173 0.039 Uiso 1 1 calc R . .
C25 C 0.66595(14) -0.0872(3) 0.13184(14) 0.0244(9) Uani 1 1 d . . .
C26 C 0.63216(14) -0.0377(3) 0.09418(14) 0.0248(10) Uani 1 1 d . . .
C27 C 0.59504(15) -0.0790(3) 0.06236(15) 0.0317(11) Uani 1 1 d . . .
H27 H 0.5897 -0.1471 0.0626 0.038 Uiso 1 1 calc R . .
C28 C 0.56595(15) -0.0196(3) 0.03031(15) 0.0365(12) Uani 1 1 d . . .
H28 H 0.5406 -0.0472 0.0081 0.044 Uiso 1 1 calc R . .
C29 C 0.57341(15) 0.0806(3) 0.03019(15) 0.0334(11) Uani 1 1 d . . .
H29 H 0.5532 0.1215 0.0083 0.040 Uiso 1 1 calc R . .
C210 C 0.61124(14) 0.1196(3) 0.06291(14) 0.0247(9) Uani 1 1 d . . .
C211 C 0.62414(14) 0.2229(3) 0.06988(13) 0.0236(9) Uani 1 1 d . . .
C212 C 0.60096(14) 0.2971(3) 0.04301(14) 0.0301(10) Uani 1 1 d . . .
H212 H 0.5766 0.2830 0.0164 0.036 Uiso 1 1 calc R . .
C213 C 0.61349(15) 0.3932(3) 0.05508(15) 0.0321(11) Uani 1 1 d . . .
H213 H 0.5976 0.4454 0.0368 0.038 Uiso 1 1 calc R . .
C214 C 0.64880(15) 0.4124(3) 0.09339(14) 0.0284(10) Uani 1 1 d . . .
H214 H 0.6572 0.4778 0.1024 0.034 Uiso 1 1 calc R . .
C215 C 0.67193(14) 0.3351(3) 0.11874(14) 0.0252(10) Uani 1 1 d . . .
H215 H 0.6967 0.3484 0.1451 0.030 Uiso 1 1 calc R . .
C216 C 0.70205(15) 0.1187(3) 0.05095(15) 0.0322(11) Uani 1 1 d . . .
C217 C 0.67065(16) 0.0517(4) 0.02549(15) 0.0403(12) Uani 1 1 d . . .
H217 H 0.6675 -0.0081 0.0375 0.048 Uiso 1 1 calc R . .
C218 C 0.64361(19) 0.0723(5) -0.01803(17) 0.0559(16) Uani 1 1 d . . .
H218 H 0.6222 0.0265 -0.0353 0.067 Uiso 1 1 calc R . .
C219 C 0.6481(2) 0.1581(5) -0.03535(18) 0.0626(17) Uani 1 1 d . . .
H219 H 0.6297 0.1722 -0.0647 0.075 Uiso 1 1 calc R . .
C220 C 0.6789(2) 0.2237(5) -0.01064(18) 0.0588(16) Uani 1 1 d . . .
H220 H 0.6815 0.2836 -0.0230 0.071 Uiso 1 1 calc R . .
C221 C 0.70630(17) 0.2048(4) 0.03199(16) 0.0416(12) Uani 1 1 d . . .
H221 H 0.7281 0.2506 0.0484 0.050 Uiso 1 1 calc R . .
C222 C 0.77861(14) 0.1827(3) 0.12314(14) 0.0290(10) Uani 1 1 d . . .
C223 C 0.77914(16) 0.2747(3) 0.13971(15) 0.0353(11) Uani 1 1 d . . .
H223 H 0.7564 0.2936 0.1459 0.042 Uiso 1 1 calc R . .
C224 C 0.81206(18) 0.3392(4) 0.14742(18) 0.0479(14) Uani 1 1 d . . .
H224 H 0.8117 0.4027 0.1582 0.057 Uiso 1 1 calc R . .
C225 C 0.84546(17) 0.3113(4) 0.13954(18) 0.0500(15) Uani 1 1 d . . .
H225 H 0.8683 0.3557 0.1449 0.060 Uiso 1 1 calc R . .
C226 C 0.84614(18) 0.2198(4) 0.12399(19) 0.0500(15) Uani 1 1 d . . .
H226 H 0.8698 0.2008 0.1192 0.060 Uiso 1 1 calc R . .
C227 C 0.81266(16) 0.1549(4) 0.11515(17) 0.0388(12) Uani 1 1 d . . .
H227 H 0.8129 0.0920 0.1038 0.047 Uiso 1 1 calc R . .
C228 C 0.75954(15) -0.0181(3) 0.11467(15) 0.0295(10) Uani 1 1 d . . .
C229 C 0.75444(19) -0.0778(4) 0.08110(18) 0.0471(14) Uani 1 1 d . . .
H229 H 0.7356 -0.0593 0.0524 0.057 Uiso 1 1 calc R . .
C230 C 0.7772(2) -0.1659(4) 0.0895(2) 0.0683(19) Uani 1 1 d . . .
H230 H 0.7736 -0.2069 0.0663 0.082 Uiso 1 1 calc R . .
C231 C 0.8048(2) -0.1948(4) 0.1310(2) 0.0602(18) Uani 1 1 d . . .
H231 H 0.8198 -0.2553 0.1363 0.072 Uiso 1 1 calc R . .
C232 C 0.81009(19) -0.1344(4) 0.1645(2) 0.0486(15) Uani 1 1 d . . .
H232 H 0.8293 -0.1523 0.1931 0.058 Uiso 1 1 calc R . .
C233 C 0.78744(16) -0.0477(3) 0.15614(17) 0.0384(12) Uani 1 1 d . . .
H233 H 0.7910 -0.0070 0.1795 0.046 Uiso 1 1 calc R . .
Cl31 Cl 0.66185(6) 0.09482(12) 0.29247(6) 0.0690(5) Uani 1 1 d . . .
Cl32 Cl 0.74584(6) 0.01668(12) 0.30833(6) 0.0701(5) Uani 1 1 d . . .
C3 C 0.7082(2) 0.1102(4) 0.2854(2) 0.0621(17) Uani 1 1 d . . .
H3A H 0.6995 0.1133 0.2544 0.075 Uiso 1 1 calc R . .
H3B H 0.7220 0.1733 0.2983 0.075 Uiso 1 1 calc R . .
O4 O 0.7099(2) 0.6049(4) 0.0321(2) 0.066(2) Uiso 0.60 1 d PD . .
C41 C 0.7306(4) 0.5087(7) 0.0543(3) 0.066(3) Uiso 0.60 1 d PD . .
H41A H 0.7496 0.5199 0.0852 0.079 Uiso 0.60 1 calc PR . .
H41B H 0.7081 0.4610 0.0513 0.079 Uiso 0.60 1 calc PR . .
C42 C 0.7549(3) 0.4730(7) 0.0343(3) 0.067(3) Uiso 0.60 1 d PD . .
H42A H 0.7689 0.4113 0.0478 0.100 Uiso 0.60 1 calc PR . .
H42B H 0.7770 0.5210 0.0373 0.100 Uiso 0.60 1 calc PR . .
H42C H 0.7358 0.4617 0.0037 0.100 Uiso 0.60 1 calc PR . .
C43 C 0.6835(4) 0.6594(8) 0.0489(4) 0.079(3) Uiso 0.60 1 d PD . .
H43A H 0.6628 0.6143 0.0518 0.095 Uiso 0.60 1 calc PR . .
H43B H 0.7026 0.6867 0.0776 0.095 Uiso 0.60 1 calc PR . .
C44 C 0.6611(4) 0.7357(7) 0.0202(4) 0.073(3) Uiso 0.60 1 d PD . .
H44A H 0.6436 0.7713 0.0309 0.109 Uiso 0.60 1 calc PR . .
H44B H 0.6423 0.7083 -0.0081 0.109 Uiso 0.60 1 calc PR . .
H44C H 0.6818 0.7807 0.0179 0.109 Uiso 0.60 1 calc PR . .

loop_
_atom_site_aniso_label
_atom_site_aniso_U_11
_atom_site_aniso_U_22
_atom_site_aniso_U_33
_atom_site_aniso_U_23
_atom_site_aniso_U_13
_atom_site_aniso_U_12
Ru1 0.01706(19) 0.0222(2) 0.01642(19) -0.00079(13) 0.00279(15) -0.00075(14)
Cl11 0.0264(6) 0.0372(6) 0.0234(6) 0.0071(5) 0.0037(5) 0.0040(5)
Cl12 0.0251(6) 0.0267(6) 0.0254(6) -0.0047(4) 0.0105(5) -0.0043(4)
P1 0.0216(6) 0.0296(6) 0.0220(6) 0.0014(5) 0.0077(5) 0.0024(5)
N11 0.021(2) 0.029(2) 0.0205(19) -0.0052(16) 0.0067(17) -0.0086(16)
N12 0.0205(19) 0.0222(19) 0.0216(19) -0.0030(15) 0.0076(17) -0.0009(15)
N13 0.022(2) 0.0219(19) 0.0212(19) -0.0041(15) 0.0066(17) -0.0026(15)
C11 0.030(3) 0.042(3) 0.028(3) -0.010(2) 0.011(2) -0.013(2)
C12 0.041(3) 0.060(4) 0.027(3) -0.024(3) 0.014(3) -0.023(3)
C13 0.053(4) 0.034(3) 0.047(3) -0.020(3) 0.025(3) -0.020(3)
C14 0.054(3) 0.028(3) 0.043(3) -0.013(2) 0.029(3) -0.013(2)
C15 0.032(3) 0.028(2) 0.028(3) -0.008(2) 0.017(2) -0.008(2)
C16 0.028(3) 0.020(2) 0.029(3) -0.0009(18) 0.015(2) -0.0027(18)
C17 0.036(3) 0.021(2) 0.039(3) 0.001(2) 0.019(2) 0.006(2)
C18 0.030(3) 0.034(3) 0.037(3) 0.005(2) 0.009(2) 0.011(2)
C19 0.028(3) 0.035(3) 0.025(3) 0.000(2) 0.005(2) 0.003(2)
C110 0.020(2) 0.029(2) 0.019(2) -0.0014(18) 0.0066(19) -0.0008(19)
C111 0.021(2) 0.025(2) 0.025(2) -0.0045(18) 0.009(2) -0.0019(18)
C112 0.029(3) 0.038(3) 0.030(3) -0.011(2) 0.006(2) -0.003(2)
C113 0.036(3) 0.035(3) 0.046(3) -0.021(2) 0.010(3) -0.009(2)
C114 0.048(3) 0.021(2) 0.057(4) -0.012(2) 0.026(3) -0.006(2)
C115 0.028(3) 0.022(2) 0.042(3) 0.004(2) 0.016(2) 0.003(2)
C116 0.036(3) 0.052(3) 0.030(3) 0.008(2) 0.019(2) 0.014(2)
C117 0.072(4) 0.057(4) 0.048(4) 0.020(3) 0.042(3) 0.024(3)
C118 0.115(7) 0.085(5) 0.070(5) 0.044(4) 0.066(5) 0.063(5)
C119 0.084(6) 0.136(7) 0.047(4) 0.041(5) 0.041(4) 0.079(5)
C120 0.041(4) 0.129(7) 0.026(3) 0.005(4) 0.011(3) 0.036(4)
C121 0.031(3) 0.084(4) 0.024(3) 0.007(3) 0.013(2) 0.013(3)
C122 0.023(2) 0.032(3) 0.028(3) -0.007(2) 0.005(2) -0.002(2)
C123 0.029(3) 0.050(3) 0.038(3) -0.005(2) 0.012(2) 0.003(2)
C124 0.042(3) 0.054(4) 0.043(3) -0.011(3) 0.019(3) 0.008(3)
C125 0.039(3) 0.048(3) 0.067(4) -0.019(3) 0.019(3) 0.002(3)
C126 0.044(3) 0.041(3) 0.065(4) 0.003(3) 0.021(3) 0.007(3)
C127 0.033(3) 0.040(3) 0.046(3) -0.003(2) 0.016(3) 0.003(2)
C128 0.023(2) 0.027(2) 0.032(3) -0.002(2) 0.010(2) 0.0000(19)
C129 0.044(3) 0.040(3) 0.038(3) -0.005(2) 0.023(3) -0.012(2)
C130 0.040(3) 0.051(3) 0.054(4) -0.012(3) 0.025(3) -0.022(3)
C131 0.037(3) 0.055(3) 0.051(4) -0.016(3) 0.023(3) -0.014(3)
C132 0.027(3) 0.061(4) 0.035(3) -0.007(3) 0.007(2) -0.006(3)
C133 0.029(3) 0.049(3) 0.034(3) 0.003(2) 0.011(2) -0.001(2)
Ru2 0.01716(19) 0.01758(18) 0.01736(19) -0.00112(13) 0.00280(15) -0.00055(13)
Cl21 0.0267(6) 0.0288(6) 0.0214(6) -0.0051(4) 0.0009(5) -0.0044(5)
Cl22 0.0320(6) 0.0233(5) 0.0335(6) 0.0002(4) 0.0174(5) 0.0018(4)
P2 0.0211(6) 0.0238(6) 0.0217(6) 0.0001(5) 0.0068(5) 0.0013(5)
N21 0.020(2) 0.0217(19) 0.025(2) 0.0003(15) 0.0079(17) 0.0001(15)
N22 0.021(2) 0.0235(19) 0.0191(19) -0.0042(15) 0.0051(16) -0.0020(15)
N23 0.0195(19) 0.0238(19) 0.0206(19) 0.0004(15) 0.0071(16) 0.0003(15)
C21 0.027(3) 0.025(2) 0.026(2) 0.0045(19) 0.008(2) 0.0030(19)
C22 0.031(3) 0.029(3) 0.037(3) 0.013(2) 0.011(2) 0.007(2)
C23 0.035(3) 0.019(2) 0.058(3) 0.010(2) 0.023(3) 0.003(2)
C24 0.032(3) 0.022(2) 0.048(3) -0.003(2) 0.021(3) -0.005(2)
C25 0.021(2) 0.025(2) 0.027(2) -0.0034(19) 0.011(2) -0.0011(18)
C26 0.023(2) 0.021(2) 0.030(3) -0.0051(18) 0.012(2) -0.0040(18)
C27 0.029(3) 0.027(2) 0.032(3) -0.005(2) 0.008(2) -0.006(2)
C28 0.025(3) 0.041(3) 0.033(3) -0.011(2) 0.004(2) -0.010(2)
C29 0.025(3) 0.037(3) 0.028(3) -0.001(2) 0.003(2) 0.005(2)
C210 0.019(2) 0.028(2) 0.023(2) -0.0024(18) 0.006(2) -0.0009(18)
C211 0.021(2) 0.028(2) 0.019(2) 0.0022(18) 0.007(2) 0.0046(18)
C212 0.021(2) 0.038(3) 0.023(2) 0.007(2) 0.002(2) 0.003(2)
C213 0.032(3) 0.030(3) 0.033(3) 0.012(2) 0.014(2) 0.013(2)
C214 0.028(3) 0.024(2) 0.031(3) 0.0022(19) 0.012(2) 0.0012(19)
C215 0.022(2) 0.022(2) 0.027(2) -0.0026(18) 0.007(2) 0.0012(18)
C216 0.026(3) 0.041(3) 0.026(3) -0.003(2) 0.010(2) 0.001(2)
C217 0.037(3) 0.053(3) 0.027(3) -0.005(2) 0.011(2) -0.004(2)
C218 0.040(3) 0.096(5) 0.026(3) -0.011(3) 0.011(3) -0.011(3)
C219 0.058(4) 0.090(5) 0.026(3) 0.013(3) 0.008(3) 0.009(4)
C220 0.064(4) 0.063(4) 0.039(3) 0.018(3) 0.014(3) 0.001(3)
C221 0.044(3) 0.042(3) 0.030(3) 0.004(2) 0.010(3) 0.000(2)
C222 0.024(3) 0.035(3) 0.023(2) 0.002(2) 0.007(2) -0.002(2)
C223 0.033(3) 0.034(3) 0.039(3) -0.006(2) 0.018(2) -0.005(2)
C224 0.048(4) 0.047(3) 0.051(4) -0.008(3) 0.025(3) -0.019(3)
C225 0.035(3) 0.058(4) 0.052(4) 0.007(3) 0.015(3) -0.020(3)
C226 0.035(3) 0.050(4) 0.069(4) 0.016(3) 0.028(3) 0.007(3)
C227 0.035(3) 0.040(3) 0.049(3) 0.007(2) 0.025(3) -0.001(2)
C228 0.029(3) 0.025(2) 0.034(3) -0.002(2) 0.013(2) 0.001(2)
C229 0.060(4) 0.036(3) 0.047(3) -0.004(2) 0.025(3) 0.010(3)
C230 0.083(5) 0.044(4) 0.088(5) -0.021(4) 0.048(5) 0.009(3)
C231 0.066(4) 0.038(3) 0.090(5) 0.018(3) 0.048(4) 0.026(3)
C232 0.046(3) 0.043(3) 0.063(4) 0.021(3) 0.030(3) 0.020(3)
C233 0.034(3) 0.035(3) 0.047(3) 0.005(2) 0.019(3) 0.009(2)
Cl31 0.0784(12) 0.0558(10) 0.0792(12) -0.0109(8) 0.0417(11) -0.0074(8)
Cl32 0.0725(12) 0.0630(10) 0.0659(11) 0.0175(8) 0.0243(9) 0.0066(8)
C3 0.051(4) 0.058(4) 0.065(4) 0.021(3) 0.016(3) -0.006(3)

loop_
_geom_bond_atom_site_label_1
_geom_bond_atom_site_label_2
_geom_bond_distance
_geom_bond_site_symmetry_2
_geom_bond_publ_flag
Ru1 N12 1.943(3) . ?
Ru1 N13 2.072(3) . ?
Ru1 N11 2.073(3) . ?
Ru1 P1 2.2895(12) . ?
Ru1 Cl11 2.4491(11) . ?
Ru1 Cl12 2.4545(11) . ?
P1 C128 1.825(5) . ?
P1 C116 1.829(5) . ?
P1 C122 1.847(4) . ?
N11 C11 1.328(6) . ?
N11 C15 1.371(6) . ?
N12 C110 1.360(5) . ?
N12 C16 1.360(5) . ?
N13 C115 1.343(5) . ?
N13 C111 1.372(5) . ?
C11 C12 1.392(6) . ?
C11 H11 0.9500 . ?
C12 C13 1.384(8) . ?
C12 H12 0.9500 . ?
C13 C14 1.377(7) . ?
C13 H13 0.9500 . ?
C14 C15 1.389(6) . ?
C14 H14 0.9500 . ?
C15 C16 1.460(6) . ?
C16 C17 1.372(6) . ?
C17 C18 1.400(7) . ?
C17 H17 0.9500 . ?
C18 C19 1.368(6) . ?
C18 H18 0.9500 . ?
C19 C110 1.384(6) . ?
C19 H19 0.9500 . ?
C110 C111 1.478(6) . ?
C111 C112 1.383(6) . ?
C112 C113 1.371(7) . ?
C112 H112 0.9500 . ?
C113 C114 1.380(7) . ?
C113 H113 0.9500 . ?
C114 C115 1.388(7) . ?
C114 H114 0.9500 . ?
C115 H115 0.9500 . ?
C116 C117 1.373(7) . ?
C116 C121 1.392(7) . ?
C117 C118 1.384(8) . ?
C117 H117 0.9500 . ?
C118 C119 1.379(11) . ?
C118 H118 0.9500 . ?
C119 C120 1.346(10) . ?
C119 H119 0.9500 . ?
C120 C121 1.407(8) . ?
C120 H120 0.9500 . ?
C121 H121 0.9500 . ?
C122 C123 1.383(6) . ?
C122 C127 1.385(7) . ?
C123 C124 1.387(7) . ?
C123 H123 0.9500 . ?
C124 C125 1.352(8) . ?
C124 H124 0.9500 . ?
C125 C126 1.394(8) . ?
C125 H125 0.9500 . ?
C126 C127 1.384(7) . ?
C126 H126 0.9500 . ?
C127 H127 0.9500 . ?
C128 C133 1.391(6) . ?
C128 C129 1.393(6) . ?
C129 C130 1.383(7) . ?
C129 H129 0.9500 . ?
C130 C131 1.390(7) . ?
C130 H130 0.9500 . ?
C131 C132 1.354(7) . ?
C131 H131 0.9500 . ?
C132 C133 1.392(7) . ?
C132 H132 0.9500 . ?
C133 H133 0.9500 . ?
Ru2 N22 1.942(3) . ?
Ru2 N21 2.052(3) . ?
Ru2 N23 2.070(3) . ?
Ru2 P2 2.2919(11) . ?
Ru2 Cl21 2.4338(11) . ?
Ru2 Cl22 2.4679(11) . ?
P2 C216 1.830(5) . ?
P2 C228 1.836(4) . ?
P2 C222 1.839(5) . ?
N21 C21 1.342(5) . ?
N21 C25 1.379(5) . ?
N22 C26 1.357(5) . ?
N22 C210 1.358(5) . ?
N23 C215 1.350(5) . ?
N23 C211 1.367(5) . ?
C21 C22 1.384(6) . ?
C21 H21 0.9500 . ?
C22 C23 1.381(7) . ?
C22 H22 0.9500 . ?
C23 C24 1.365(7) . ?
C23 H23 0.9500 . ?
C24 C25 1.391(6) . ?
C24 H24 0.9500 . ?
C25 C26 1.471(6) . ?
C26 C27 1.384(6) . ?
C27 C28 1.382(7) . ?
C27 H27 0.9500 . ?
C28 C29 1.395(6) . ?
C28 H28 0.9500 . ?
C29 C210 1.398(6) . ?
C29 H29 0.9500 . ?
C210 C211 1.469(6) . ?
C211 C212 1.369(6) . ?
C212 C213 1.388(6) . ?
C212 H212 0.9500 . ?
C213 C214 1.369(7) . ?
C213 H213 0.9500 . ?
C214 C215 1.378(6) . ?
C214 H214 0.9500 . ?
C215 H215 0.9500 . ?
C216 C217 1.392(7) . ?
C216 C221 1.394(6) . ?
C217 C218 1.407(7) . ?
C217 H217 0.9500 . ?
C218 C219 1.363(8) . ?
C218 H218 0.9500 . ?
C219 C220 1.362(8) . ?
C219 H219 0.9500 . ?
C220 C221 1.381(7) . ?
C220 H220 0.9500 . ?
C221 H221 0.9500 . ?
C222 C223 1.382(6) . ?
C222 C227 1.393(6) . ?
C223 C224 1.373(7) . ?
C223 H223 0.9500 . ?
C224 C225 1.370(7) . ?
C224 H224 0.9500 . ?
C225 C226 1.370(8) . ?
C225 H225 0.9500 . ?
C226 C227 1.384(7) . ?
C226 H226 0.9500 . ?
C227 H227 0.9500 . ?
C228 C229 1.377(6) . ?
C228 C233 1.389(7) . ?
C229 C230 1.398(8) . ?
C229 H229 0.9500 . ?
C230 C231 1.384(9) . ?
C230 H230 0.9500 . ?
C231 C232 1.378(8) . ?
C231 H231 0.9500 . ?
C232 C233 1.380(6) . ?
C232 H232 0.9500 . ?
C233 H233 0.9500 . ?
Cl31 C3 1.758(6) . ?
Cl32 C3 1.742(6) . ?
C3 H3A 0.9900 . ?
C3 H3B 0.9900 . ?
O4 C43 1.497(9) . ?
O4 C41 1.530(9) . ?
C41 C42 1.415(10) . ?
C41 H41A 0.9900 . ?
C41 H41B 0.9900 . ?
C42 H42A 0.9800 . ?
C42 H42B 0.9800 . ?
C42 H42C 0.9800 . ?
C43 C44 1.413(11) . ?
C43 H43A 0.9900 . ?
C43 H43B 0.9900 . ?
C44 H44A 0.9800 . ?
C44 H44B 0.9800 . ?
C44 H44C 0.9800 . ?
